data_2225765
loop_
_publ_author_name
'Danish, Muhammad'
'Saleem, Iram'
'Tahir, M. Nawaz'
'Ahmad, Nazir'
'Raza, Abdur Rauf'

_publ_section_title
;
 Tetrakis(\m-2-methylbenzoato-\k^2^<i>O</i>:<i>O</i>')bis[(methanol-\k<i>O</i>)copper(II)]
;
_journal_coeditor_code BQ2206
_journal_issue 5
_journal_name_full 'Acta Crystallographica Section E'
_journal_page_first m528
_journal_paper_doi 10.1107/S1600536810013322
_journal_volume 66
_journal_year 2010
_chemical_formula_iupac '[Cu2 (C8 H7 O2)4 (C H4 O)2]'
_chemical_formula_moiety 'C34 H36 Cu2 O10'
_chemical_formula_sum 'C34 H36 Cu2 O10'
_chemical_formula_weight 731.71
_chemical_name_systematic
;Tetrakis(\m-2-methylbenzoato-\k^2^<i>O</i>:<i>O</i>')bis[(methanol-
\k<i>O</i>)copper(II)]
;
_space_group_IT_number 2
_symmetry_cell_setting triclinic
_symmetry_space_group_name_Hall '-P 1'
_symmetry_space_group_name_H-M 'P -1'
_atom_sites_solution_hydrogens geom
_atom_sites_solution_primary direct
_atom_sites_solution_secondary difmap
_audit_creation_method SHELXL-97
_cell_angle_alpha 113.805(2)
_cell_angle_beta 91.096(3)
_cell_angle_gamma 93.238(3)
_cell_formula_units_Z 2
_cell_length_a 10.7474(9)
_cell_length_b 12.1403(11)
_cell_length_c 14.1709(11)
_cell_measurement_reflns_used 5004
_cell_measurement_temperature 296(2)
_cell_measurement_theta_max 28.27
_cell_measurement_theta_min 1.87
_cell_volume 1687.2(2)
_computing_cell_refinement 'SAINT (Bruker, 2007)'
_computing_data_collection 'APEX2 (Bruker, 2007)'
_computing_data_reduction 'SAINT (Bruker, 2007)'
_computing_molecular_graphics 'ORTEP-3 for Windows (Farrugia, 1997) and PLATON (Spek, 2009)'
_computing_publication_material
;
WinGX (Farrugia, 1999) and PLATON (Spek, 2009)
;
_computing_structure_refinement 'SHELXL97 (Sheldrick, 2008)'
_computing_structure_solution 'SHELXS97 (Sheldrick, 2008)'
_diffrn_ambient_temperature 296(2)
_diffrn_detector_area_resol_mean 7.40
_diffrn_measured_fraction_theta_full 0.997
_diffrn_measured_fraction_theta_max 0.984
_diffrn_measurement_device_type 'Bruker Kappa APEXII CCD'
_diffrn_measurement_method \w
_diffrn_radiation_monochromator graphite
_diffrn_radiation_source 'fine-focus sealed tube'
_diffrn_radiation_type MoK\a
_diffrn_radiation_wavelength 0.71073
_diffrn_reflns_av_R_equivalents 0.0467
_diffrn_reflns_av_sigmaI/netI 0.0647
_diffrn_reflns_limit_h_max 14
_diffrn_reflns_limit_h_min -14
_diffrn_reflns_limit_k_max 16
_diffrn_reflns_limit_k_min -15
_diffrn_reflns_limit_l_max 16
_diffrn_reflns_limit_l_min -18
_diffrn_reflns_number 27787
_diffrn_reflns_theta_full 25.00
_diffrn_reflns_theta_max 28.27
_diffrn_reflns_theta_min 1.87
_diffrn_standards_number 0
_exptl_absorpt_coefficient_mu 1.316
_exptl_absorpt_correction_T_max 0.898
_exptl_absorpt_correction_T_min 0.804
_exptl_absorpt_correction_type multi-scan
_exptl_absorpt_process_details '(SADABS; Bruker, 2005)'
_exptl_crystal_colour green
_exptl_crystal_density_diffrn 1.440
_exptl_crystal_density_method 'not measured'
_exptl_crystal_description plate
_exptl_crystal_F_000 756
_exptl_crystal_size_max 0.30
_exptl_crystal_size_mid 0.14
_exptl_crystal_size_min 0.08
_refine_diff_density_max 0.302
_refine_diff_density_min -0.306
_refine_ls_goodness_of_fit_ref 1.022
_refine_ls_hydrogen_treatment mixed
_refine_ls_matrix_type full
_refine_ls_number_parameters 427
_refine_ls_number_reflns 8232
_refine_ls_number_restraints 0
_refine_ls_restrained_S_all 1.022
_refine_ls_R_factor_all 0.0894
_refine_ls_R_factor_gt 0.0429
_refine_ls_shift/su_max 0.001
_refine_ls_shift/su_mean 0.000
_refine_ls_structure_factor_coef Fsqd
_refine_ls_weighting_details 'calc w=1/[\s^2^(Fo^2^)+(0.0377P)^2^] where P=(Fo^2^+2Fc^2^)/3'
_refine_ls_weighting_scheme calc
_refine_ls_wR_factor_gt 0.0847
_refine_ls_wR_factor_ref 0.0979
_reflns_number_gt 5004
_reflns_number_total 8232
_reflns_threshold_expression I>2\s(I)
_cod_data_source_file bq2206.cif
_cod_data_source_block I
_cod_database_code 2225765
_cod_database_fobs_code 2225765

loop_
_symmetry_equiv_pos_site_id
_symmetry_equiv_pos_as_xyz
1 x,y,z
2 -x,-y,-z

loop_
_atom_site_aniso_label
_atom_site_aniso_U_11
_atom_site_aniso_U_22
_atom_site_aniso_U_33
_atom_site_aniso_U_12
_atom_site_aniso_U_13
_atom_site_aniso_U_23
Cu1 0.0499(2) 0.0448(2) 0.0270(2) 0.0077(2) 0.00300(10) 0.0133(2)
Cu2 0.0442(2) 0.0408(2) 0.0248(2) 0.0041(2) 0.00200(10) 0.0104(2)
O1 0.0550(12) 0.0557(14) 0.0322(9) -0.0021(10) -0.0024(9) 0.0141(10)
O2 0.0463(11) 0.0563(13) 0.0301(9) -0.0044(9) -0.0017(8) 0.0149(9)
O3 0.0596(12) 0.0473(13) 0.0354(10) 0.0151(10) 0.0025(9) 0.0101(9)
O4 0.0522(12) 0.0411(12) 0.0350(10) 0.0080(9) -0.0018(8) 0.0066(9)
O5 0.0662(14) 0.0818(17) 0.0404(12) 0.0200(12) 0.0083(10) 0.0331(12)
O6 0.0541(13) 0.0587(14) 0.0286(10) 0.0147(10) 0.0019(9) 0.0135(10)
O7 0.0634(12) 0.0453(12) 0.0285(9) 0.0133(10) 0.0071(9) 0.0135(9)
O8 0.0696(13) 0.0420(12) 0.0276(9) 0.0116(10) 0.0033(9) 0.0096(9)
O9 0.0546(13) 0.0535(14) 0.0531(12) 0.0057(10) 0.0060(10) 0.0270(11)
O10 0.0459(11) 0.0567(14) 0.0509(11) 0.0039(10) 0.0076(9) 0.0258(11)
C1 0.0482(17) 0.0451(19) 0.0301(14) 0.0040(14) 0.0045(13) 0.0079(14)
C2 0.0458(18) 0.0491(19) 0.0287(13) -0.0008(14) 0.0008(12) 0.0027(14)
C3 0.056(2) 0.070(2) 0.0434(17) 0.0019(18) -0.0024(15) 0.0117(17)
C4 0.048(2) 0.108(3) 0.070(2) -0.015(2) -0.0107(18) 0.024(2)
C5 0.069(3) 0.097(3) 0.081(3) -0.021(2) 0.006(2) 0.027(3)
C6 0.089(3) 0.063(3) 0.073(2) -0.007(2) 0.012(2) 0.025(2)
C7 0.061(2) 0.052(2) 0.0481(17) -0.0054(17) 0.0063(15) 0.0149(16)
C8 0.065(2) 0.122(4) 0.094(3) 0.017(2) -0.009(2) 0.047(3)
C9 0.0457(17) 0.0377(18) 0.0358(14) -0.0018(14) 0.0059(13) 0.0100(14)
C10 0.0432(16) 0.0363(17) 0.0404(15) 0.0014(13) 0.0052(12) 0.0077(14)
C11 0.0484(18) 0.046(2) 0.0548(18) 0.0029(15) -0.0038(14) 0.0102(16)
C12 0.080(2) 0.054(2) 0.078(2) 0.0237(19) 0.000(2) 0.016(2)
C13 0.077(3) 0.064(3) 0.066(2) 0.021(2) 0.0135(19) -0.010(2)
C14 0.077(2) 0.057(2) 0.0482(18) 0.0014(19) 0.0166(16) 0.0025(18)
C15 0.066(2) 0.0400(19) 0.0446(16) 0.0025(15) 0.0129(14) 0.0072(15)
C16 0.081(2) 0.056(2) 0.074(2) 0.0041(19) -0.0089(19) 0.0300(19)
C17 0.072(2) 0.107(3) 0.075(2) 0.029(2) 0.0098(19) 0.053(2)
C18 0.062(2) 0.092(3) 0.070(2) 0.025(2) -0.0013(18) 0.019(2)
C19 0.0437(16) 0.0451(18) 0.0315(14) 0.0013(14) 0.0030(12) 0.0125(14)
C20 0.0566(18) 0.0373(17) 0.0318(13) 0.0053(14) 0.0062(13) 0.0115(13)
C21 0.075(2) 0.044(2) 0.0341(15) -0.0026(16) -0.0017(14) 0.0108(15)
C22 0.121(3) 0.054(2) 0.0358(16) 0.002(2) 0.0013(19) 0.0018(17)
C23 0.135(4) 0.059(3) 0.060(2) 0.041(3) 0.021(2) 0.010(2)
C24 0.102(3) 0.076(3) 0.078(3) 0.046(2) 0.006(2) 0.015(2)
C25 0.081(2) 0.065(2) 0.0493(18) 0.025(2) -0.0042(17) 0.0100(18)
C26 0.093(3) 0.069(3) 0.062(2) -0.007(2) -0.032(2) 0.009(2)
C27 0.055(2) 0.0388(18) 0.0419(15) 0.0107(15) 0.0153(14) 0.0109(14)
C28 0.0520(19) 0.0368(18) 0.0594(18) 0.0067(15) 0.0205(15) 0.0165(16)
C29 0.055(2) 0.052(2) 0.078(2) 0.0041(17) 0.0145(18) 0.0153(19)
C30 0.061(2) 0.074(3) 0.124(4) -0.011(2) 0.016(2) 0.028(3)
C31 0.084(3) 0.073(3) 0.140(4) -0.006(2) 0.045(3) 0.042(3)
C32 0.103(3) 0.076(3) 0.098(3) 0.008(3) 0.040(3) 0.049(3)
C33 0.071(2) 0.065(2) 0.079(2) 0.0077(19) 0.0254(19) 0.036(2)
C34 0.082(3) 0.107(4) 0.084(3) -0.014(2) -0.011(2) 0.025(3)

loop_
_atom_site_type_symbol
_atom_site_label
_atom_site_fract_x
_atom_site_fract_y
_atom_site_fract_z
_atom_site_U_iso_or_equiv
_atom_site_thermal_displace_type
_atom_site_calc_flag
_atom_site_refinement_flags
_atom_site_occupancy
Cu Cu1 0.46596(3) 0.03113(3) 0.18544(2) 0.04080(10) Uani . . 1.000
Cu Cu2 0.58723(3) -0.00162(3) 0.33076(2) 0.03750(10) Uani . . 1.000
O O1 0.33402(17) -0.07793(17) 0.20094(13) 0.0491(7) Uani . . 1.000
O O2 0.42139(16) -0.07056(17) 0.34848(12) 0.0455(6) Uani . . 1.000
O O3 0.40272(17) 0.16577(17) 0.30278(13) 0.0491(7) Uani . . 1.000
O O4 0.53752(17) 0.15696(16) 0.42153(12) 0.0455(7) Uani . . 1.000
O O5 0.3622(2) 0.0618(2) 0.06817(14) 0.0594(8) Uani . . 1.000
O O6 0.68139(18) -0.02251(19) 0.45600(13) 0.0480(7) Uani . . 1.000
O O7 0.54674(17) -0.11478(16) 0.09317(12) 0.0457(6) Uani . . 1.000
O O8 0.61682(17) -0.15929(16) 0.22255(12) 0.0475(7) Uani . . 1.000
O O9 0.61515(18) 0.12928(17) 0.18536(14) 0.0519(8) Uani . . 1.000
O O10 0.73055(16) 0.07076(18) 0.28750(14) 0.0498(7) Uani . . 1.000
C C1 0.3345(3) -0.1038(3) 0.27850(19) 0.0434(10) Uani . . 1.000
C C2 0.2270(3) -0.1791(3) 0.29092(18) 0.0456(10) Uani . . 1.000
C C3 0.1056(3) -0.1725(3) 0.2599(2) 0.0603(11) Uani . . 1.000
C C4 0.0122(3) -0.2479(4) 0.2774(3) 0.0803(14) Uani . . 1.000
C C5 0.0399(4) -0.3253(4) 0.3202(3) 0.0863(17) Uani . . 1.000
C C6 0.1585(4) -0.3326(3) 0.3493(3) 0.0762(16) Uani . . 1.000
C C7 0.2525(3) -0.2584(3) 0.3367(2) 0.0558(11) Uani . . 1.000
C C8 0.0690(3) -0.0852(4) 0.2159(3) 0.0924(18) Uani . . 1.000
C C9 0.4503(3) 0.2038(2) 0.39346(19) 0.0415(9) Uani . . 1.000
C C10 0.3955(2) 0.3091(3) 0.4757(2) 0.0425(9) Uani . . 1.000
C C11 0.3564(3) 0.4071(3) 0.4575(2) 0.0531(11) Uani . . 1.000
C C12 0.3038(3) 0.4971(3) 0.5388(3) 0.0734(12) Uani . . 1.000
C C13 0.2873(3) 0.4904(3) 0.6324(3) 0.0799(16) Uani . . 1.000
C C14 0.3276(3) 0.3954(3) 0.6496(2) 0.0668(11) Uani . . 1.000
C C15 0.3833(3) 0.3061(3) 0.5714(2) 0.0533(11) Uani . . 1.000
C C16 0.3751(3) 0.4205(3) 0.3569(2) 0.0694(12) Uani . . 1.000
C C17 0.2436(3) 0.1088(3) 0.0821(3) 0.0784(14) Uani . . 1.000
C C18 0.8080(3) -0.0418(3) 0.4644(3) 0.0784(14) Uani . . 1.000
C C19 0.5962(2) -0.1844(3) 0.12745(18) 0.0411(9) Uani . . 1.000
C C20 0.6378(3) -0.3025(3) 0.05359(19) 0.0426(9) Uani . . 1.000
C C21 0.5751(3) -0.3735(3) -0.0404(2) 0.0530(11) Uani . . 1.000
C C22 0.6264(4) -0.4802(3) -0.1010(2) 0.0758(13) Uani . . 1.000
C C23 0.7336(4) -0.5161(3) -0.0737(3) 0.0876(18) Uani . . 1.000
C C24 0.7955(4) -0.4456(3) 0.0187(3) 0.0889(17) Uani . . 1.000
C C25 0.7459(3) -0.3403(3) 0.0815(2) 0.0686(11) Uani . . 1.000
C C26 0.4549(3) -0.3410(3) -0.0754(2) 0.0814(16) Uani . . 1.000
C C27 0.7166(3) 0.1278(3) 0.2308(2) 0.0465(10) Uani . . 1.000
C C28 0.8269(3) 0.1984(3) 0.2150(2) 0.0500(11) Uani . . 1.000
C C29 0.9268(3) 0.2476(3) 0.2875(3) 0.0651(12) Uani . . 1.000
C C30 1.0209(3) 0.3152(3) 0.2657(3) 0.0907(18) Uani . . 1.000
C C31 1.0204(4) 0.3331(4) 0.1767(4) 0.0993(19) Uani . . 1.000
C C32 0.9236(4) 0.2825(4) 0.1051(3) 0.0873(17) Uani . . 1.000
C C33 0.8266(3) 0.2161(3) 0.1243(3) 0.0690(12) Uani . . 1.000
C C34 0.9365(3) 0.2357(4) 0.3889(3) 0.0965(19) Uani . . 1.000
H H4 -0.07050 -0.24412 0.25903 0.0966 Uiso . . 1.000
H H5 -0.02370 -0.37447 0.32978 0.1035 Uiso . . 1.000
H H5A 0.387(3) 0.065(3) 0.024(2) 0.0713 Uiso . . 1.000
H H6 0.17652 -0.38726 0.37758 0.0911 Uiso . . 1.000
H H6A 0.654(3) 0.005(3) 0.505(2) 0.0576 Uiso . . 1.000
H H7 0.33377 -0.26120 0.35883 0.0670 Uiso . . 1.000
H H8A 0.09672 -0.11072 0.14671 0.1379 Uiso . . 1.000
H H8B 0.10695 -0.00639 0.25763 0.1379 Uiso . . 1.000
H H8C -0.02007 -0.08249 0.21503 0.1379 Uiso . . 1.000
H H12 0.27881 0.56437 0.52971 0.0880 Uiso . . 1.000
H H13 0.24844 0.55104 0.68415 0.0959 Uiso . . 1.000
H H14 0.31764 0.39110 0.71309 0.0798 Uiso . . 1.000
H H15 0.41343 0.24222 0.58320 0.0639 Uiso . . 1.000
H H16A 0.37026 0.50353 0.36801 0.1038 Uiso . . 1.000
H H16B 0.31144 0.37174 0.30660 0.1038 Uiso . . 1.000
H H16C 0.45559 0.39470 0.33218 0.1038 Uiso . . 1.000
H H17A 0.20305 0.09234 0.13523 0.1172 Uiso . . 1.000
H H17B 0.19406 0.07159 0.01864 0.1172 Uiso . . 1.000
H H17C 0.25292 0.19441 0.10173 0.1172 Uiso . . 1.000
H H18A 0.85558 0.03454 0.49473 0.1179 Uiso . . 1.000
H H18B 0.83704 -0.08773 0.39700 0.1179 Uiso . . 1.000
H H18C 0.81790 -0.08536 0.50718 0.1179 Uiso . . 1.000
H H22 0.58535 -0.52973 -0.16344 0.0910 Uiso . . 1.000
H H23 0.76504 -0.58800 -0.11737 0.1052 Uiso . . 1.000
H H24 0.86927 -0.46871 0.03826 0.1070 Uiso . . 1.000
H H25 0.78647 -0.29294 0.14474 0.0825 Uiso . . 1.000
H H26A 0.40631 -0.41338 -0.11865 0.1221 Uiso . . 1.000
H H26B 0.47288 -0.29272 -0.11359 0.1221 Uiso . . 1.000
H H26C 0.40881 -0.29619 -0.01627 0.1221 Uiso . . 1.000
H H30 1.08722 0.34991 0.31370 0.1087 Uiso . . 1.000
H H31 1.08520 0.37933 0.16478 0.1188 Uiso . . 1.000
H H32 0.92324 0.29288 0.04354 0.1050 Uiso . . 1.000
H H33 0.76043 0.18283 0.07590 0.0826 Uiso . . 1.000
H H34A 0.99931 0.29385 0.43328 0.1448 Uiso . . 1.000
H H34B 0.95867 0.15587 0.37725 0.1448 Uiso . . 1.000
H H34C 0.85763 0.24976 0.42093 0.1448 Uiso . . 1.000

loop_
_atom_type_symbol
_atom_type_description
_atom_type_scat_dispersion_real
_atom_type_scat_dispersion_imag
_atom_type_scat_source
C C 0.0033 0.0016 'International Tables Vol C Tables 4.2.6.8 and 6.1.1.4'
H H 0.0000 0.0000 'International Tables Vol C Tables 4.2.6.8 and 6.1.1.4'
O O 0.0106 0.0060 'International Tables Vol C Tables 4.2.6.8 and 6.1.1.4'
Cu Cu 0.3201 1.2651 'International Tables Vol C Tables 4.2.6.8 and 6.1.1.4'

loop_
_geom_angle_atom_site_label_1
_geom_angle_atom_site_label_2
_geom_angle_atom_site_label_3
_geom_angle_site_symmetry_1
_geom_angle_site_symmetry_2
_geom_angle_site_symmetry_3
_geom_angle
_geom_angle_publ_flag
O1 Cu1 O3 . . . 89.46(8) no
O1 Cu1 O5 . . . 93.97(8) no
O1 Cu1 O7 . . . 87.51(8) no
O1 Cu1 O9 . . . 169.65(8) no
O3 Cu1 O5 . . . 95.69(8) no
O3 Cu1 O7 . . . 166.39(8) no
O3 Cu1 O9 . . . 91.44(8) no
O5 Cu1 O7 . . . 97.76(8) no
O5 Cu1 O9 . . . 96.20(9) no
O7 Cu1 O9 . . . 89.21(8) no
O2 Cu2 O4 . . . 88.25(8) no
O2 Cu2 O6 . . . 95.98(8) no
O2 Cu2 O8 . . . 88.61(8) no
O2 Cu2 O10 . . . 166.98(8) no
O4 Cu2 O6 . . . 91.63(8) no
O4 Cu2 O8 . . . 170.33(7) no
O4 Cu2 O10 . . . 91.27(8) no
O6 Cu2 O8 . . . 97.79(8) no
O6 Cu2 O10 . . . 97.04(8) no
O8 Cu2 O10 . . . 89.73(8) no
Cu1 O1 C1 . . . 120.95(19) no
Cu2 O2 C1 . . . 122.11(18) no
Cu1 O3 C9 . . . 123.09(19) no
Cu2 O4 C9 . . . 120.24(16) no
Cu1 O5 C17 . . . 123.77(19) no
Cu2 O6 C18 . . . 127.16(19) no
Cu1 O7 C19 . . . 121.75(15) no
Cu2 O8 C19 . . . 122.5(2) no
Cu1 O9 C27 . . . 122.8(2) no
Cu2 O10 C27 . . . 121.48(19) no
C17 O5 H5A . . . 109(3) no
Cu1 O5 H5A . . . 125(3) no
Cu2 O6 H6A . . . 115(3) no
C18 O6 H6A . . . 113(3) no
O1 C1 O2 . . . 124.7(3) no
O1 C1 C2 . . . 118.9(3) no
O2 C1 C2 . . . 116.4(3) no
C1 C2 C7 . . . 117.2(3) no
C3 C2 C7 . . . 119.9(3) no
C1 C2 C3 . . . 122.9(3) no
C4 C3 C8 . . . 119.4(3) no
C2 C3 C4 . . . 117.1(3) no
C2 C3 C8 . . . 123.4(3) no
C3 C4 C5 . . . 121.7(3) no
C4 C5 C6 . . . 121.1(4) no
C5 C6 C7 . . . 119.4(4) no
C2 C7 C6 . . . 120.7(3) no
O3 C9 O4 . . . 125.0(2) no
O3 C9 C10 . . . 118.0(3) no
O4 C9 C10 . . . 116.9(2) no
C9 C10 C11 . . . 122.2(2) no
C11 C10 C15 . . . 120.3(3) no
C9 C10 C15 . . . 117.5(3) no
C10 C11 C12 . . . 116.7(3) no
C10 C11 C16 . . . 123.1(3) no
C12 C11 C16 . . . 120.1(3) no
C11 C12 C13 . . . 122.3(4) no
C12 C13 C14 . . . 120.3(3) no
C13 C14 C15 . . . 118.8(3) no
C10 C15 C14 . . . 121.5(3) no
O7 C19 C20 . . . 119.7(2) no
O8 C19 C20 . . . 116.2(3) no
O7 C19 O8 . . . 124.1(3) no
C19 C20 C21 . . . 123.8(3) no
C19 C20 C25 . . . 116.6(2) no
C21 C20 C25 . . . 119.6(3) no
C20 C21 C22 . . . 116.9(3) no
C22 C21 C26 . . . 120.0(3) no
C20 C21 C26 . . . 123.0(3) no
C21 C22 C23 . . . 123.3(3) no
C22 C23 C24 . . . 119.7(4) no
C23 C24 C25 . . . 118.5(4) no
C20 C25 C24 . . . 122.1(3) no
O10 C27 C28 . . . 118.9(3) no
O9 C27 O10 . . . 124.5(3) no
O9 C27 C28 . . . 116.7(3) no
C27 C28 C33 . . . 117.2(3) no
C29 C28 C33 . . . 119.7(3) no
C27 C28 C29 . . . 123.1(3) no
C28 C29 C30 . . . 117.6(3) no
C28 C29 C34 . . . 124.5(3) no
C30 C29 C34 . . . 117.9(3) no
C29 C30 C31 . . . 122.7(4) no
C30 C31 C32 . . . 119.4(4) no
C31 C32 C33 . . . 120.0(4) no
C28 C33 C32 . . . 120.6(3) no
C3 C4 H4 . . . 119.00 no
C5 C4 H4 . . . 119.00 no
C4 C5 H5 . . . 119.00 no
C6 C5 H5 . . . 119.00 no
C5 C6 H6 . . . 120.00 no
C7 C6 H6 . . . 120.00 no
C2 C7 H7 . . . 120.00 no
C6 C7 H7 . . . 120.00 no
C3 C8 H8A . . . 109.00 no
C3 C8 H8B . . . 109.00 no
C3 C8 H8C . . . 109.00 no
H8A C8 H8B . . . 109.00 no
H8A C8 H8C . . . 109.00 no
H8B C8 H8C . . . 109.00 no
C11 C12 H12 . . . 119.00 no
C13 C12 H12 . . . 119.00 no
C12 C13 H13 . . . 120.00 no
C14 C13 H13 . . . 120.00 no
C13 C14 H14 . . . 121.00 no
C15 C14 H14 . . . 121.00 no
C10 C15 H15 . . . 119.00 no
C14 C15 H15 . . . 119.00 no
C11 C16 H16A . . . 110.00 no
C11 C16 H16B . . . 110.00 no
C11 C16 H16C . . . 109.00 no
H16A C16 H16B . . . 109.00 no
H16A C16 H16C . . . 109.00 no
H16B C16 H16C . . . 109.00 no
O5 C17 H17A . . . 110.00 no
O5 C17 H17B . . . 109.00 no
O5 C17 H17C . . . 109.00 no
H17A C17 H17B . . . 109.00 no
H17A C17 H17C . . . 110.00 no
H17B C17 H17C . . . 109.00 no
O6 C18 H18A . . . 109.00 no
O6 C18 H18B . . . 109.00 no
O6 C18 H18C . . . 109.00 no
H18A C18 H18B . . . 109.00 no
H18A C18 H18C . . . 109.00 no
H18B C18 H18C . . . 109.00 no
C21 C22 H22 . . . 118.00 no
C23 C22 H22 . . . 118.00 no
C22 C23 H23 . . . 120.00 no
C24 C23 H23 . . . 120.00 no
C23 C24 H24 . . . 121.00 no
C25 C24 H24 . . . 121.00 no
C20 C25 H25 . . . 119.00 no
C24 C25 H25 . . . 119.00 no
C21 C26 H26A . . . 109.00 no
C21 C26 H26B . . . 109.00 no
C21 C26 H26C . . . 109.00 no
H26A C26 H26B . . . 109.00 no
H26A C26 H26C . . . 109.00 no
H26B C26 H26C . . . 109.00 no
C29 C30 H30 . . . 119.00 no
C31 C30 H30 . . . 119.00 no
C30 C31 H31 . . . 120.00 no
C32 C31 H31 . . . 120.00 no
C31 C32 H32 . . . 120.00 no
C33 C32 H32 . . . 120.00 no
C28 C33 H33 . . . 120.00 no
C32 C33 H33 . . . 120.00 no
C29 C34 H34A . . . 109.00 no
C29 C34 H34B . . . 109.00 no
C29 C34 H34C . . . 109.00 no
H34A C34 H34B . . . 109.00 no
H34A C34 H34C . . . 109.00 no
H34B C34 H34C . . . 109.00 no

loop_
_geom_bond_atom_site_label_1
_geom_bond_atom_site_label_2
_geom_bond_site_symmetry_1
_geom_bond_site_symmetry_2
_geom_bond_distance
_geom_bond_publ_flag
Cu1 O1 . . 1.961(2) no
Cu1 O3 . . 1.9681(19) no
Cu1 O5 . . 2.149(2) no
Cu1 O7 . . 1.9871(19) no
Cu1 O9 . . 1.943(2) no
Cu1 Cu2 . . 2.5912(4) no
Cu2 O2 . . 1.9896(19) no
Cu2 O4 . . 1.9468(19) no
Cu2 O6 . . 2.1358(19) no
Cu2 O8 . . 1.9582(18) no
Cu2 O10 . . 1.959(2) no
O1 C1 . . 1.259(4) no
O2 C1 . . 1.272(3) no
O3 C9 . . 1.263(3) no
O4 C9 . . 1.261(4) no
O5 C17 . . 1.411(4) no
O6 C18 . . 1.405(4) no
O7 C19 . . 1.267(4) no
O8 C19 . . 1.268(3) no
O9 C27 . . 1.260(4) no
O10 C27 . . 1.266(4) no
O5 H5A . . 0.70(3) no
O6 H6A . . 0.72(3) no
C1 C2 . . 1.490(5) no
C2 C7 . . 1.396(5) no
C2 C3 . . 1.386(5) no
C3 C4 . . 1.413(6) no
C3 C8 . . 1.496(6) no
C4 C5 . . 1.351(7) no
C5 C6 . . 1.351(6) no
C6 C7 . . 1.378(5) no
C9 C10 . . 1.499(4) no
C10 C11 . . 1.400(5) no
C10 C15 . . 1.380(4) no
C11 C16 . . 1.515(4) no
C11 C12 . . 1.385(5) no
C12 C13 . . 1.375(6) no
C13 C14 . . 1.363(5) no
C14 C15 . . 1.375(4) no
C19 C20 . . 1.493(4) no
C20 C25 . . 1.381(5) no
C20 C21 . . 1.394(4) no
C21 C26 . . 1.504(5) no
C21 C22 . . 1.386(5) no
C22 C23 . . 1.358(6) no
C23 C24 . . 1.374(6) no
C24 C25 . . 1.374(5) no
C27 C28 . . 1.497(5) no
C28 C33 . . 1.386(5) no
C28 C29 . . 1.398(5) no
C29 C34 . . 1.503(6) no
C29 C30 . . 1.384(5) no
C30 C31 . . 1.364(7) no
C31 C32 . . 1.369(6) no
C32 C33 . . 1.380(6) no
C4 H4 . . 0.9300 no
C5 H5 . . 0.9300 no
C6 H6 . . 0.9300 no
C7 H7 . . 0.9300 no
C8 H8A . . 0.9600 no
C8 H8B . . 0.9600 no
C8 H8C . . 0.9600 no
C12 H12 . . 0.9300 no
C13 H13 . . 0.9300 no
C14 H14 . . 0.9300 no
C15 H15 . . 0.9300 no
C16 H16A . . 0.9600 no
C16 H16B . . 0.9600 no
C16 H16C . . 0.9600 no
C17 H17A . . 0.9600 no
C17 H17B . . 0.9600 no
C17 H17C . . 0.9600 no
C18 H18A . . 0.9600 no
C18 H18B . . 0.9600 no
C18 H18C . . 0.9600 no
C22 H22 . . 0.9300 no
C23 H23 . . 0.9300 no
C24 H24 . . 0.9300 no
C25 H25 . . 0.9300 no
C26 H26A . . 0.9600 no
C26 H26B . . 0.9600 no
C26 H26C . . 0.9600 no
C30 H30 . . 0.9300 no
C31 H31 . . 0.9300 no
C32 H32 . . 0.9300 no
C33 H33 . . 0.9300 no
C34 H34A . . 0.9600 no
C34 H34B . . 0.9600 no
C34 H34C . . 0.9600 no

loop_
_geom_contact_atom_site_label_1
_geom_contact_atom_site_label_2
_geom_contact_distance
_geom_contact_site_symmetry_1
_geom_contact_site_symmetry_2
_geom_contact_publ_flag
Cu1 O2 3.0610(19) . . no
Cu1 O4 3.1243(16) . . no
Cu1 O8 3.102(2) . . no
Cu1 O10 3.0880(18) . . no
Cu1 O5 3.849(2) . 2_655 no
Cu2 O7 3.0911(16) . . no
Cu2 O1 3.1299(18) . . no
Cu2 O3 3.049(2) . . no
Cu2 O9 3.078(2) . . no
Cu1 H5A 3.20(3) . 2_655 no
Cu2 H6A 3.53(3) . 2_656 no
Cu2 H15 3.5900 . 2_656 no
O1 Cu2 3.1299(18) . . no
O1 O3 2.765(3) . . no
O1 O5 3.008(3) . . no
O1 O7 2.731(3) . . no
O1 C8 2.859(4) . . no
O1 C19 3.183(3) . . no
O2 C9 3.124(3) . . no
O2 O4 2.741(3) . . no
O2 Cu1 3.0610(19) . . no
O2 O3 3.202(3) . . no
O2 O6 3.067(3) . . no
O2 O8 2.758(2) . . no
O2 O6 2.812(2) . 2_656 no
O3 C1 3.190(4) . . no
O3 O9 2.800(3) . . no
O3 Cu2 3.049(2) . . no
O3 C16 2.905(4) . . no
O3 O5 3.055(2) . . no
O3 O1 2.765(3) . . no
O3 O2 3.202(3) . . no
O3 C17 3.331(4) . . no
O4 O6 2.930(3) . . no
O4 C27 3.262(3) . . no
O4 O2 2.741(3) . . no
O4 Cu1 3.1243(16) . . no
O4 O10 2.793(2) . . no
O5 Cu1 3.849(2) . 2_655 no
O5 O7 2.793(3) . 2_655 no
O5 O7 3.118(3) . . no
O5 O9 3.049(3) . . no
O5 O3 3.055(2) . . no
O5 O1 3.008(3) . . no
O6 O4 2.930(3) . . no
O6 C15 3.336(4) . 2_656 no
O6 O2 2.812(2) . 2_656 no
O6 O2 3.067(3) . . no
O6 O8 3.087(2) . . no
O6 O10 3.070(3) . . no
O7 O5 2.793(3) . 2_655 no
O7 O1 2.731(3) . . no
O7 Cu2 3.0911(16) . . no
O7 C27 3.229(4) . . no
O7 C26 2.921(4) . . no
O7 C17 3.405(4) . 2_655 no
O7 O9 2.760(3) . . no
O7 O5 3.118(3) . . no
O8 C1 3.191(4) . . no
O8 O6 3.087(2) . . no
O8 O2 2.758(2) . . no
O8 O10 2.764(3) . . no
O8 Cu1 3.102(2) . . no
O9 O7 2.760(3) . . no
O9 Cu2 3.078(2) . . no
O9 O5 3.049(3) . . no
O9 C9 3.299(3) . . no
O9 O3 2.800(3) . . no
O10 C18 3.414(4) . . no
O10 O4 2.793(2) . . no
O10 Cu1 3.0880(18) . . no
O10 C19 3.244(4) . . no
O10 C34 2.834(4) . . no
O10 O8 2.764(3) . . no
O10 O6 3.070(3) . . no
O1 H8A 2.6100 . . no
O1 H8B 2.6700 . . no
O2 H7 2.5100 . . no
O2 H6A 2.10(3) . 2_656 no
O3 H16C 2.6600 . . no
O3 H16B 2.7200 . . no
O4 H6A 2.89(4) . . no
O4 H15 2.5400 . . no
O6 H15 2.6300 . 2_656 no
O7 H5A 2.11(3) . 2_655 no
O7 H26C 2.5000 . . no
O7 H26B 2.9100 . . no
O8 H25 2.4800 . . no
O9 H33 2.4600 . . no
O9 H26B 2.7700 . 2_655 no
O10 H34B 2.6900 . . no
O10 H34C 2.5300 . . no
C1 C9 3.555(4) . . no
C1 C19 3.507(4) . . no
C2 C18 3.466(5) . 2_656 no
C6 C34 3.598(6) . 2_656 no
C8 O1 2.859(4) . . no
C9 C1 3.555(4) . . no
C11 C11 3.598(5) . 2_666 no
C15 C18 3.561(5) . 2_656 no
C15 O6 3.336(4) . 2_656 no
C16 O3 2.905(4) . . no
C17 O7 3.405(4) . 2_655 no
C17 C31 3.589(6) . 1_455 no
C18 C15 3.561(5) . 2_656 no
C18 C2 3.466(5) . 2_656 no
C19 C1 3.507(4) . . no
C26 O7 2.921(4) . . no
C31 C17 3.589(6) . 1_655 no
C34 O10 2.834(4) . . no
C34 C6 3.598(6) . 2_656 no
C1 H6A 2.80(3) . 2_656 no
C1 H8B 2.8400 . . no
C2 H18A 3.0100 . 2_656 no
C2 H6A 3.01(3) . 2_656 no
C2 H23 2.9100 . 2_645 no
C4 H18B 2.8400 . 1_455 no
C4 H25 2.9300 . 1_455 no
C6 H34C 3.0100 . 2_656 no
C7 H23 2.9000 . 2_645 no
C7 H6A 3.08(3) . 2_656 no
C9 H16C 2.7800 . . no
C12 H16C 3.0400 . 2_666 no
C13 H16C 2.9600 . 2_666 no
C19 H5A 3.04(3) . 2_655 no
C19 H26C 2.7100 . . no
C25 H4 2.9600 . 1_655 no
C26 H33 3.0900 . 2_655 no
C27 H34C 2.8500 . . no
C28 H13 2.9600 . 2_666 no
C29 H13 3.0700 . 2_666 no
C31 H17C 3.0600 . 1_655 no
H4 C25 2.9600 . 1_455 no
H4 H8C 2.3300 . . no
H4 H18B 2.3900 . 1_455 no
H4 H25 2.0900 . 1_455 no
H5A Cu1 3.20(3) . 2_655 no
H5A O7 2.11(3) . 2_655 no
H5A C19 3.04(3) . 2_655 no
H6 H16A 2.5100 . 1_545 no
H6A Cu2 3.53(3) . 2_656 no
H6A O2 2.10(3) . 2_656 no
H6A C1 2.80(3) . 2_656 no
H6A C2 3.01(3) . 2_656 no
H6A C7 3.08(3) . 2_656 no
H7 O2 2.5100 . . no
H8A O1 2.6100 . . no
H8B O1 2.6700 . . no
H8B C1 2.8400 . . no
H8C H4 2.3300 . . no
H12 H16A 2.3600 . . no
H13 C28 2.9600 . 2_666 no
H13 C29 3.0700 . 2_666 no
H15 O4 2.5400 . . no
H15 Cu2 3.5900 . 2_656 no
H15 O6 2.6300 . 2_656 no
H16A H6 2.5100 . 1_565 no
H16A H12 2.3600 . . no
H16B O3 2.7200 . . no
H16B H30 2.4200 . 1_455 no
H16C O3 2.6600 . . no
H16C C9 2.7800 . . no
H16C C12 3.0400 . 2_666 no
H16C C13 2.9600 . 2_666 no
H17C C31 3.0600 . 1_455 no
H18A C2 3.0100 . 2_656 no
H18B C4 2.8400 . 1_655 no
H18B H4 2.3900 . 1_655 no
H22 H26A 2.3900 . . no
H23 C2 2.9100 . 2_645 no
H23 C7 2.9000 . 2_645 no
H25 O8 2.4800 . . no
H25 C4 2.9300 . 1_655 no
H25 H4 2.0900 . 1_655 no
H26A H22 2.3900 . . no
H26B O7 2.9100 . . no
H26B O9 2.7700 . 2_655 no
H26C O7 2.5000 . . no
H26C C19 2.7100 . . no
H30 H16B 2.4200 . 1_655 no
H30 H34A 2.2700 . . no
H33 O9 2.4600 . . no
H33 C26 3.0900 . 2_655 no
H34A H30 2.2700 . . no
H34B O10 2.6900 . . no
H34C O10 2.5300 . . no
H34C C27 2.8500 . . no
H34C C6 3.0100 . 2_656 no

loop_
_geom_hbond_atom_site_label_D
_geom_hbond_atom_site_label_H
_geom_hbond_atom_site_label_A
_geom_hbond_site_symmetry_A
_geom_hbond_distance_DH
_geom_hbond_distance_HA
_geom_hbond_distance_DA
_geom_hbond_angle_DHA
_geom_hbond_publ_flag
O5 H5A O7 2_655 0.70(3) 2.11(3) 2.793(3) 167(4) yes
O6 H6A O2 2_656 0.72(3) 2.10(3) 2.812(2) 174(4) yes
C18 H18A Cg1 2_656 0.96 2.98 3.749(4) 137.00 yes
C23 H23 Cg1 2_645 0.93 2.87 3.735(4) 154.00 yes
C13 H13 Cg2 2_666 0.93 2.97 3.877(4) 165.00 yes

loop_
_geom_torsion_atom_site_label_1
_geom_torsion_atom_site_label_2
_geom_torsion_atom_site_label_3
_geom_torsion_atom_site_label_4
_geom_torsion_site_symmetry_1
_geom_torsion_site_symmetry_2
_geom_torsion_site_symmetry_3
_geom_torsion_site_symmetry_4
_geom_torsion
_geom_torsion_publ_flag
O3 Cu1 O1 C1 . . . . -68.3(2) no
O5 Cu1 O1 C1 . . . . -164.0(2) no
O7 Cu1 O1 C1 . . . . 98.4(2) no
O1 Cu1 O3 C9 . . . . 98.7(2) no
O5 Cu1 O3 C9 . . . . -167.4(2) no
O9 Cu1 O3 C9 . . . . -71.0(2) no
O1 Cu1 O5 C17 . . . . 57.9(3) no
O3 Cu1 O5 C17 . . . . -31.9(3) no
O7 Cu1 O5 C17 . . . . 146.0(3) no
O9 Cu1 O5 C17 . . . . -124.0(3) no
O1 Cu1 O7 C19 . . . . -69.7(2) no
O5 Cu1 O7 C19 . . . . -163.4(2) no
O9 Cu1 O7 C19 . . . . 100.5(2) no
O3 Cu1 O9 C27 . . . . 95.7(2) no
O5 Cu1 O9 C27 . . . . -168.4(2) no
O7 Cu1 O9 C27 . . . . -70.7(2) no
O4 Cu2 O2 C1 . . . . 104.1(2) no
O6 Cu2 O2 C1 . . . . -164.4(2) no
O8 Cu2 O2 C1 . . . . -66.7(2) no
O2 Cu2 O4 C9 . . . . -66.4(2) no
O6 Cu2 O4 C9 . . . . -162.3(2) no
O10 Cu2 O4 C9 . . . . 100.6(2) no
O2 Cu2 O6 C18 . . . . 150.2(3) no
O4 Cu2 O6 C18 . . . . -121.4(3) no
O8 Cu2 O6 C18 . . . . 60.8(3) no
O10 Cu2 O6 C18 . . . . -30.0(3) no
O2 Cu2 O8 C19 . . . . 96.3(2) no
O6 Cu2 O8 C19 . . . . -167.91(19) no
O10 Cu2 O8 C19 . . . . -70.8(2) no
O4 Cu2 O10 C27 . . . . -70.4(2) no
O6 Cu2 O10 C27 . . . . -162.2(2) no
O8 Cu2 O10 C27 . . . . 100.0(2) no
Cu1 O1 C1 O2 . . . . -5.1(4) no
Cu1 O1 C1 C2 . . . . 175.2(2) no
Cu2 O2 C1 O1 . . . . -13.4(4) no
Cu2 O2 C1 C2 . . . . 166.3(2) no
Cu1 O3 C9 O4 . . . . -4.6(4) no
Cu1 O3 C9 C10 . . . . 178.5(2) no
Cu2 O4 C9 O3 . . . . -12.2(4) no
Cu2 O4 C9 C10 . . . . 164.7(2) no
Cu1 O7 C19 O8 . . . . -11.6(4) no
Cu1 O7 C19 C20 . . . . 170.5(2) no
Cu2 O8 C19 O7 . . . . -5.2(4) no
Cu2 O8 C19 C20 . . . . 172.75(19) no
Cu1 O9 C27 O10 . . . . -5.8(4) no
Cu1 O9 C27 C28 . . . . 173.90(19) no
Cu2 O10 C27 O9 . . . . -10.5(4) no
Cu2 O10 C27 C28 . . . . 169.8(2) no
O1 C1 C2 C3 . . . . -34.3(4) no
O1 C1 C2 C7 . . . . 146.2(3) no
O2 C1 C2 C3 . . . . 146.0(3) no
O2 C1 C2 C7 . . . . -33.6(4) no
C1 C2 C3 C4 . . . . -179.2(3) no
C1 C2 C3 C8 . . . . -3.2(4) no
C7 C2 C3 C4 . . . . 0.4(4) no
C7 C2 C3 C8 . . . . 176.4(3) no
C1 C2 C7 C6 . . . . -178.9(3) no
C3 C2 C7 C6 . . . . 1.5(4) no
C2 C3 C4 C5 . . . . -1.6(5) no
C8 C3 C4 C5 . . . . -177.7(4) no
C3 C4 C5 C6 . . . . 0.8(6) no
C4 C5 C6 C7 . . . . 1.1(6) no
C5 C6 C7 C2 . . . . -2.3(5) no
O3 C9 C10 C11 . . . . -39.6(4) no
O3 C9 C10 C15 . . . . 139.8(3) no
O4 C9 C10 C11 . . . . 143.2(3) no
O4 C9 C10 C15 . . . . -37.4(4) no
C9 C10 C11 C12 . . . . 178.1(3) no
C9 C10 C11 C16 . . . . -5.0(4) no
C15 C10 C11 C12 . . . . -1.3(4) no
C15 C10 C11 C16 . . . . 175.6(3) no
C9 C10 C15 C14 . . . . -176.3(3) no
C11 C10 C15 C14 . . . . 3.1(5) no
C10 C11 C12 C13 . . . . -1.6(5) no
C16 C11 C12 C13 . . . . -178.6(3) no
C11 C12 C13 C14 . . . . 2.7(5) no
C12 C13 C14 C15 . . . . -0.8(5) no
C13 C14 C15 C10 . . . . -2.0(5) no
O7 C19 C20 C21 . . . . -35.8(5) no
O7 C19 C20 C25 . . . . 143.3(3) no
O8 C19 C20 C21 . . . . 146.1(3) no
O8 C19 C20 C25 . . . . -34.8(4) no
C19 C20 C21 C22 . . . . 179.2(3) no
C19 C20 C21 C26 . . . . -2.8(5) no
C25 C20 C21 C22 . . . . 0.2(5) no
C25 C20 C21 C26 . . . . 178.2(3) no
C19 C20 C25 C24 . . . . -178.1(3) no
C21 C20 C25 C24 . . . . 1.0(5) no
C20 C21 C22 C23 . . . . -1.1(6) no
C26 C21 C22 C23 . . . . -179.1(4) no
C21 C22 C23 C24 . . . . 0.8(6) no
C22 C23 C24 C25 . . . . 0.5(6) no
C23 C24 C25 C20 . . . . -1.3(6) no
O9 C27 C28 C29 . . . . 152.6(3) no
O9 C27 C28 C33 . . . . -26.3(4) no
O10 C27 C28 C29 . . . . -27.7(5) no
O10 C27 C28 C33 . . . . 153.3(3) no
C27 C28 C29 C30 . . . . -177.4(3) no
C27 C28 C29 C34 . . . . 0.3(6) no
C33 C28 C29 C30 . . . . 1.5(5) no
C33 C28 C29 C34 . . . . 179.2(4) no
C27 C28 C33 C32 . . . . 178.6(4) no
C29 C28 C33 C32 . . . . -0.4(6) no
C28 C29 C30 C31 . . . . -1.2(6) no
C34 C29 C30 C31 . . . . -179.1(4) no
C29 C30 C31 C32 . . . . -0.1(7) no
C30 C31 C32 C33 . . . . 1.3(7) no
C31 C32 C33 C28 . . . . -1.0(7) no
